data_2206136
loop_
_publ_author_name
'Jones, Peter G.'
'Bubenitschek, Peter'
'Hopf, Henning'
'Savinsky, Rainer'

_publ_section_title <i>syn</i>-<i>exo</i>-4,7,12,15-Tetrakis(trimethylsilyl)-4,7,12,15-tetrahydro[2.2]paracyclophane
_journal_issue 7
_journal_name_full 'Acta Crystallographica Section E'
_journal_page_first o2177
_journal_page_last o2178
_journal_paper_doi 10.1107/S1600536805018350
_journal_volume 61
_journal_year 2005
_chemical_formula_iupac 'C28 H52 Si4'
_chemical_formula_moiety 'C28 H52 Si4'
_chemical_formula_sum 'C28 H52 Si4'
_chemical_formula_weight 501.06
_chemical_name_systematic
;
syn-exo-4,7,12,15-Tetrakis(trimethylsilyl)-4,7,12,15-
tetrahydro[2.2]paracyclophane
;
_space_group_IT_number 98
_symmetry_cell_setting tetragonal
_symmetry_space_group_name_Hall 'I 4bw 2bw'
_symmetry_space_group_name_H-M 'I 41 2 2'
_atom_sites_solution_hydrogens geom
_atom_sites_solution_primary direct
_atom_sites_solution_secondary difmap
_audit_creation_method SHELXL-97
_cell_angle_alpha 90.00
_cell_angle_beta 90.00
_cell_angle_gamma 90.00
_cell_formula_units_Z 4
_cell_length_a 13.906(4)
_cell_length_b 13.906(4)
_cell_length_c 16.263(5)
_cell_measurement_reflns_used 66
_cell_measurement_temperature 143(2)
_cell_measurement_theta_max 11.5
_cell_measurement_theta_min 10
_cell_volume 3144.9(16)
_computing_cell_refinement DIF4
_computing_data_collection 'DIF4 (Stoe & Cie, 1992)'
_computing_data_reduction 'REDU4 (Stoe & Cie, 1992)'
_computing_molecular_graphics 'XP (Siemens, 1994)'
_computing_publication_material SHELXL97
_computing_structure_refinement 'SHELXL97 (Sheldrick, 1997)'
_computing_structure_solution 'SHELXS97 (Sheldrick, 1990)'
_diffrn_ambient_temperature 143(2)
_diffrn_measured_fraction_theta_full 0.996
_diffrn_measured_fraction_theta_max 0.996
_diffrn_measurement_device_type 'Stoe Stadi-4'
_diffrn_measurement_method \w/\q
_diffrn_radiation_monochromator graphite
_diffrn_radiation_source 'fine-focus sealed tube'
_diffrn_radiation_type MoK\a
_diffrn_radiation_wavelength 0.71073
_diffrn_reflns_av_R_equivalents 0.0314
_diffrn_reflns_av_sigmaI/netI 0.0228
_diffrn_reflns_limit_h_max 18
_diffrn_reflns_limit_h_min 0
_diffrn_reflns_limit_k_max 0
_diffrn_reflns_limit_k_min -18
_diffrn_reflns_limit_l_max 21
_diffrn_reflns_limit_l_min -21
_diffrn_reflns_number 3911
_diffrn_reflns_theta_full 27.54
_diffrn_reflns_theta_max 27.54
_diffrn_reflns_theta_min 3.25
_diffrn_standards_decay_% 0
_diffrn_standards_interval_time 60
_diffrn_standards_number 3
_exptl_absorpt_coefficient_mu 0.203
_exptl_absorpt_correction_type none
_exptl_crystal_colour colourless
_exptl_crystal_density_diffrn 1.058
_exptl_crystal_density_method 'not measured'
_exptl_crystal_description block
_exptl_crystal_F_000 1104
_exptl_crystal_size_max 0.6
_exptl_crystal_size_mid 0.6
_exptl_crystal_size_min 0.5
_refine_diff_density_max 0.232
_refine_diff_density_min -0.144
_refine_ls_extinction_method none
_refine_ls_goodness_of_fit_ref 1.068
_refine_ls_hydrogen_treatment constr
_refine_ls_matrix_type full
_refine_ls_number_parameters 73
_refine_ls_number_reflns 1068
_refine_ls_number_restraints 35
_refine_ls_restrained_S_all 1.053
_refine_ls_R_factor_all 0.0489
_refine_ls_R_factor_gt 0.0404
_refine_ls_shift/su_max 0.000
_refine_ls_shift/su_mean 0.000
_refine_ls_structure_factor_coef Fsqd
_refine_ls_weighting_details 'calc w = 1/[\s^2^(Fo^2^)+(0.0668P)^2^+1.0612P] where P = (Fo^2^+2Fc^2^)/3'
_refine_ls_weighting_scheme calc
_refine_ls_wR_factor_gt 0.1065
_refine_ls_wR_factor_ref 0.1142
_reflns_number_gt 936
_reflns_number_total 1068
_reflns_threshold_expression I>2\s(I)
_cod_data_source_file bt6680.cif
_cod_data_source_block 3
_cod_depositor_comments
;
The following automatic conversions were performed:
'_symmetry_cell_setting' value 'Tetragonal' changed to 'tetragonal'
according to '/home/saulius/struct/CIF-dictionaries/cif_core.dic'
dictionary named 'cif_core.dic' version 2.4.1 from 2010-06-29.

Automatic conversion script
Id: cif_fix_enum 1527 2010-12-29 10:47:43Z saulius 

The following automatic conversions were performed:

'_symmetry_cell_setting' value 'Tetragonal' changed to 'tetragonal'
according to /home/saulius/struct/CIF-dictionaries/cif_core.dic
dictionary named 'cif_core.dic' version 2.4.1 from 2010-06-29.

Automatic conversion script
Id: cif_fix_values 1715 2011-07-08 13:25:40Z adriana 
;
_cod_database_code 2206136
_cod_database_fobs_code 2206136

loop_
_symmetry_equiv_pos_as_xyz
'x, y, z'
'-x+1/2, -y+1/2, z+1/2'
'-y, x+1/2, z+1/4'
'y+1/2, -x, z+3/4'
'-x+1/2, y, -z+3/4'
'x, -y+1/2, -z+1/4'
'y+1/2, x+1/2, -z+1/2'
'-y, -x, -z'
'x+1/2, y+1/2, z+1/2'
'-x+1, -y+1, z+1'
'-y+1/2, x+1, z+3/4'
'y+1, -x+1/2, z+5/4'
'-x+1, y+1/2, -z+5/4'
'x+1/2, -y+1, -z+3/4'
'y+1, x+1, -z+1'
'-y+1/2, -x+1/2, -z+1/2'

loop_
_atom_site_label
_atom_site_fract_x
_atom_site_fract_y
_atom_site_fract_z
_atom_site_U_iso_or_equiv
_atom_site_adp_type
_atom_site_calc_flag
_atom_site_refinement_flags
_atom_site_occupancy
_atom_site_type_symbol
Si 0.16886(6) 0.52245(6) 0.53829(4) 0.0428(2) Uani d U 1 Si
C1 0.1250(2) 0.3449(2) 0.70525(16) 0.0435(6) Uani d U 1 C
H1A 0.1836 0.3351 0.6717 0.052 Uiso calc R 1 H
H1B 0.0898 0.2831 0.7076 0.052 Uiso calc R 1 H
C2 0.0621(2) 0.41960(18) 0.66414(14) 0.0364(5) Uani d U 1 C
C3 0.10507(19) 0.51574(19) 0.64261(15) 0.0370(6) Uani d U 1 C
H3 0.1567 0.5267 0.6844 0.044 Uiso calc R 1 H
C4 -0.0319(2) 0.40572(18) 0.65767(16) 0.0380(6) Uani d U 1 C
H4 -0.0551 0.3417 0.6629 0.046 Uiso calc R 1 H
C5 0.2973(3) 0.4950(5) 0.5501(3) 0.115(2) Uani d U 1 C
H5A 0.3262 0.5400 0.5894 0.138 Uiso calc R 1 H
H5B 0.3295 0.5012 0.4968 0.138 Uiso calc R 1 H
H5C 0.3048 0.4291 0.5705 0.138 Uiso calc R 1 H
C6 0.1600(3) 0.6470(3) 0.4989(3) 0.0730(11) Uani d U 1 C
H6A 0.0921 0.6644 0.4922 0.088 Uiso calc R 1 H
H6B 0.1927 0.6514 0.4456 0.088 Uiso calc R 1 H
H6C 0.1904 0.6912 0.5380 0.088 Uiso calc R 1 H
C7 0.1202(4) 0.4364(4) 0.4627(3) 0.0997(19) Uani d U 1 C
H7A 0.1469 0.4506 0.4082 0.120 Uiso calc R 1 H
H7B 0.0500 0.4421 0.4608 0.120 Uiso calc R 1 H
H7C 0.1379 0.3709 0.4788 0.120 Uiso calc R 1 H

loop_
_atom_site_aniso_label
_atom_site_aniso_U_11
_atom_site_aniso_U_22
_atom_site_aniso_U_33
_atom_site_aniso_U_12
_atom_site_aniso_U_13
_atom_site_aniso_U_23
Si 0.0458(4) 0.0489(5) 0.0337(4) -0.0016(4) 0.0072(3) -0.0027(3)
C1 0.0513(15) 0.0448(15) 0.0345(13) 0.0109(13) -0.0014(12) -0.0046(11)
C2 0.0473(13) 0.0366(13) 0.0254(11) 0.0023(11) -0.0002(11) -0.0042(10)
C3 0.0404(13) 0.0397(14) 0.0310(12) -0.0012(11) 0.0016(10) -0.0029(11)
C4 0.0506(15) 0.0329(11) 0.0305(12) -0.0067(11) -0.0062(11) 0.0011(10)
C5 0.071(2) 0.206(6) 0.067(3) 0.061(3) 0.019(2) 0.025(3)
C6 0.088(3) 0.0553(19) 0.075(2) -0.0141(17) 0.029(2) 0.0099(17)
C7 0.143(4) 0.094(3) 0.062(2) -0.061(3) 0.046(3) -0.038(2)

loop_
_atom_type_symbol
_atom_type_description
_atom_type_scat_dispersion_real
_atom_type_scat_dispersion_imag
_atom_type_scat_source
C C 0.0033 0.0016 'International Tables Vol C Tables 4.2.6.8 and 6.1.1.4'
H H 0.0000 0.0000 'International Tables Vol C Tables 4.2.6.8 and 6.1.1.4'
Si Si 0.0817 0.0704 'International Tables Vol C Tables 4.2.6.8 and 6.1.1.4'

loop_
_geom_angle_atom_site_label_1
_geom_angle_atom_site_label_2
_geom_angle_atom_site_label_3
_geom_angle_site_symmetry_1
_geom_angle_site_symmetry_3
_geom_angle
_geom_angle_publ_flag
C5 Si C7 . . 106.9(3) ?
C5 Si C6 . . 107.2(3) ?
C7 Si C6 . . 110.6(2) ?
C5 Si C3 . . 110.31(17) ?
C7 Si C3 . . 112.89(15) ?
C6 Si C3 . . 108.73(16) ?
C2 C1 C1 . 16_556 112.36(15) y
C2 C1 H1A . . 109.1 ?
C1 C1 H1A 16_556 . 109.1 ?
C2 C1 H1B . . 109.1 ?
C1 C1 H1B 16_556 . 109.1 ?
H1A C1 H1B . . 107.9 ?
C4 C2 C3 . . 120.2(2) y
C4 C2 C1 . . 120.3(3) ?
C3 C2 C1 . . 118.8(2) ?
C2 C3 C4 . 10_454 109.7(2) y
C2 C3 Si . . 115.65(17) ?
C4 C3 Si 10_454 . 114.79(18) ?
C2 C3 H3 . . 105.2 ?
C4 C3 H3 10_454 . 105.2 ?
Si C3 H3 . . 105.2 ?
C2 C4 C3 . 10_454 124.8(2) y
C2 C4 H4 . . 117.6 ?
C3 C4 H4 10_454 . 117.6 ?
Si C5 H5A . . 109.5 ?
Si C5 H5B . . 109.5 ?
H5A C5 H5B . . 109.5 ?
Si C5 H5C . . 109.5 ?
H5A C5 H5C . . 109.5 ?
H5B C5 H5C . . 109.5 ?
Si C6 H6A . . 109.5 ?
Si C6 H6B . . 109.5 ?
H6A C6 H6B . . 109.5 ?
Si C6 H6C . . 109.5 ?
H6A C6 H6C . . 109.5 ?
H6B C6 H6C . . 109.5 ?
Si C7 H7A . . 109.5 ?
Si C7 H7B . . 109.5 ?
H7A C7 H7B . . 109.5 ?
Si C7 H7C . . 109.5 ?
H7A C7 H7C . . 109.5 ?
H7B C7 H7C . . 109.5 ?

loop_
_geom_bond_atom_site_label_1
_geom_bond_atom_site_label_2
_geom_bond_site_symmetry_2
_geom_bond_distance
_geom_bond_publ_flag
Si C5 . 1.837(4) ?
Si C7 . 1.844(4) ?
Si C6 . 1.851(4) ?
Si C3 . 1.917(3) ?
C1 C2 . 1.513(4) ?
C1 C1 16_556 1.571(5) y
C1 H1A . 0.9900 ?
C1 H1B . 0.9900 ?
C2 C4 . 1.326(4) y
C2 C3 . 1.506(4) y
C3 C4 10_454 1.512(4) ?
C3 H3 . 1.0000 ?
C4 H4 . 0.9500 ?
C5 H5A . 0.9800 ?
C5 H5B . 0.9800 ?
C5 H5C . 0.9800 ?
C6 H6A . 0.9800 ?
C6 H6B . 0.9800 ?
C6 H6C . 0.9800 ?
C7 H7A . 0.9800 ?
C7 H7B . 0.9800 ?
C7 H7C . 0.9800 ?

loop_
_geom_torsion_atom_site_label_1
_geom_torsion_atom_site_label_2
_geom_torsion_atom_site_label_3
_geom_torsion_atom_site_label_4
_geom_torsion_site_symmetry_1
_geom_torsion_site_symmetry_3
_geom_torsion_site_symmetry_4
_geom_torsion
_geom_torsion_publ_flag
C1 C1 C2 C4 16_556 . . -103.2(4) ?
C1 C1 C2 C3 16_556 . . 67.5(4) ?
C4 C2 C3 C4 . . 10_454 28.7(3) y
C1 C2 C3 C4 . . 10_454 -142.0(2) ?
C4 C2 C3 Si . . . -103.0(3) ?
C1 C2 C3 Si . . . 86.2(2) ?
C5 Si C3 C2 . . . -91.8(3) ?
C7 Si C3 C2 . . . 27.8(3) ?
C6 Si C3 C2 . . . 150.9(2) ?
C5 Si C3 C4 . . 10_454 138.9(3) ?
C7 Si C3 C4 . . 10_454 -101.5(3) ?
C6 Si C3 C4 . . 10_454 21.6(3) ?
C3 C2 C4 C3 . . 10_454 -10.2(4) y
C1 C2 C4 C3 . . 10_454 160.4(2) ?
C2 C3 C4 C2 . 10_454 10_454 -18.9(3) y
